data_7053447
loop_
_publ_author_name
'Jiang, Xin-Dong'
'Matsukawa, Shiro'
'Fukuzaki, Yuta'
'Yamamoto, Yohsuke'

_publ_section_title
;
 Formation of epoxides from pentacoordinated organoarsenic compounds with
 a \b-hydroxyethyl group
;
_journal_issue 8
_journal_name_full 'New Journal of Chemistry'
_journal_page_first 1623
_journal_paper_doi 10.1039/c0nj00035c
_journal_volume 34
_journal_year 2010
_chemical_formula_sum 'C20 H13 As F12 O3'
_chemical_formula_weight 604.22
_chemical_melting_point 149
_chemical_name_systematic
;
?
;
_space_group_IT_number 61
_symmetry_cell_setting orthorhombic
_symmetry_space_group_name_Hall '-P 2ac 2ab'
_symmetry_space_group_name_H-M 'P b c a'
_atom_sites_solution_hydrogens geom
_atom_sites_solution_primary direct
_atom_sites_solution_secondary difmap
_audit_creation_method SHELXL-97
_cell_angle_alpha 90.00
_cell_angle_beta 90.00
_cell_angle_gamma 90.00
_cell_formula_units_Z 8
_cell_length_a 9.81100(10)
_cell_length_b 17.1930(3)
_cell_length_c 24.8070(5)
_cell_measurement_temperature 173
_cell_measurement_theta_max 28.03
_cell_measurement_theta_min 2.37
_cell_volume 4184.46(12)
_computing_cell_refinement 'HKL(Otwinowski, 1997)'
_computing_data_collection 'HKL(Otwinowski, 1997)'
_computing_data_reduction 'HKL(Otwinowski, 1997)'
_computing_structure_refinement 'SHELXL-97 (Sheldrick, 1997)'
_computing_structure_solution 'SHELXS-97 (Sheldrick, 1990)'
_diffrn_ambient_temperature 173
_diffrn_detector_area_resol_mean 10.00
_diffrn_measured_fraction_theta_full 0.923
_diffrn_measured_fraction_theta_max 0.923
_diffrn_measurement_device_type 'MacScience DIP2030 Imaging Plate'
_diffrn_measurement_method \w
_diffrn_radiation_monochromator graphite
_diffrn_radiation_source 'fine-focus sealed tube'
_diffrn_radiation_type MoK\a
_diffrn_radiation_wavelength 0.71069
_diffrn_reflns_av_R_equivalents 0.0000
_diffrn_reflns_av_sigmaI/netI 0.0155
_diffrn_reflns_limit_h_max 12
_diffrn_reflns_limit_h_min 0
_diffrn_reflns_limit_k_max 22
_diffrn_reflns_limit_k_min 0
_diffrn_reflns_limit_l_max 32
_diffrn_reflns_limit_l_min 0
_diffrn_reflns_number 4676
_diffrn_reflns_theta_full 28.03
_diffrn_reflns_theta_max 28.03
_diffrn_reflns_theta_min 2.37
_exptl_absorpt_coefficient_mu 1.754
_exptl_absorpt_correction_type none
_exptl_crystal_colour colorless
_exptl_crystal_density_diffrn 1.918
_exptl_crystal_density_method 'not measured'
_exptl_crystal_description plate
_exptl_crystal_F_000 2384
_exptl_crystal_size_max 0.60
_exptl_crystal_size_mid 0.40
_exptl_crystal_size_min 0.40
_refine_diff_density_max 0.603
_refine_diff_density_min -1.125
_refine_diff_density_rms 0.197
_refine_ls_extinction_method none
_refine_ls_goodness_of_fit_ref 1.123
_refine_ls_hydrogen_treatment mixed
_refine_ls_matrix_type full
_refine_ls_number_parameters 329
_refine_ls_number_reflns 4676
_refine_ls_number_restraints 1
_refine_ls_restrained_S_all 1.123
_refine_ls_R_factor_all 0.0462
_refine_ls_R_factor_gt 0.0398
_refine_ls_shift/su_max 0.001
_refine_ls_shift/su_mean 0.000
_refine_ls_structure_factor_coef Fsqd
_refine_ls_weighting_details 'calc w=1/[\s^2^(Fo^2^)+(0.0746P)^2^+4.7388P] where P=(Fo^2^+2Fc^2^)/3'
_refine_ls_weighting_scheme calc
_refine_ls_wR_factor_gt 0.1146
_refine_ls_wR_factor_ref 0.1305
_reflns_number_gt 4238
_reflns_number_total 4676
_reflns_threshold_expression >2sigma(I)
_cod_data_source_file c0nj00035c.txt
_cod_data_source_block Rf2AsCH2CH2OH
_cod_original_sg_symbol_H-M Pbca
_cod_database_code 7053447

loop_
_symmetry_equiv_pos_as_xyz
'x, y, z'
'-x+1/2, -y, z+1/2'
'x+1/2, -y+1/2, -z'
'-x, y+1/2, -z+1/2'
'-x, -y, -z'
'x-1/2, y, -z-1/2'
'-x-1/2, y-1/2, z'
'x, -y-1/2, z-1/2'

loop_
_atom_site_label
_atom_site_type_symbol
_atom_site_fract_x
_atom_site_fract_y
_atom_site_fract_z
_atom_site_U_iso_or_equiv
_atom_site_adp_type
_atom_site_occupancy
_atom_site_symmetry_multiplicity
_atom_site_calc_flag
_atom_site_refinement_flags
C1 C 0.8091(3) 0.94157(15) 0.35934(10) 0.0230(5) Uani 1 1 d .
C2 C 0.7279(3) 0.88214(16) 0.37965(11) 0.0277(5) Uani 1 1 d .
H1 H 0.7670 0.8336 0.3896 0.033 Uiso 1 1 calc R
C3 C 0.5888(3) 0.89478(19) 0.38524(12) 0.0333(6) Uani 1 1 d .
H2 H 0.5319 0.8548 0.3992 0.040 Uiso 1 1 calc R
C4 C 0.5325(3) 0.9661(2) 0.37035(12) 0.0342(6) Uani 1 1 d .
H3 H 0.4371 0.9741 0.3738 0.041 Uiso 1 1 calc R
C5 C 0.6140(3) 1.02566(18) 0.35059(11) 0.0301(6) Uani 1 1 d .
H4 H 0.5750 1.0743 0.3410 0.036 Uiso 1 1 calc R
C6 C 0.7539(3) 1.01328(16) 0.34496(9) 0.0240(5) Uani 1 1 d .
C7 C 0.8577(3) 1.07235(15) 0.32396(10) 0.0239(5) Uani 1 1 d .
C8 C 0.8594(3) 1.14509(18) 0.36014(13) 0.0345(6) Uani 1 1 d .
C9 C 0.8267(3) 1.09423(17) 0.26480(11) 0.0296(6) Uani 1 1 d .
C10 C 1.1280(2) 0.96008(15) 0.40445(10) 0.0237(5) Uani 1 1 d .
C11 C 1.1754(3) 1.03415(16) 0.41710(12) 0.0293(5) Uani 1 1 d .
H5 H 1.1485 1.0779 0.3963 0.035 Uiso 1 1 calc R
C12 C 1.2628(3) 1.04291(18) 0.46076(12) 0.0348(6) Uani 1 1 d .
H6 H 1.2945 1.0932 0.4703 0.042 Uiso 1 1 calc R
C13 C 1.3038(3) 0.97891(19) 0.49041(12) 0.0347(6) Uani 1 1 d .
H7 H 1.3636 0.9857 0.5202 0.042 Uiso 1 1 calc R
C14 C 1.2583(3) 0.90465(18) 0.47705(10) 0.0300(6) Uani 1 1 d .
H8 H 1.2881 0.8608 0.4972 0.036 Uiso 1 1 calc R
C15 C 1.1689(3) 0.89519(15) 0.43404(10) 0.0237(5) Uani 1 1 d .
C16 C 1.1062(3) 0.81848(15) 0.41545(10) 0.0236(5) Uani 1 1 d .
C17 C 1.0283(3) 0.77906(18) 0.46203(12) 0.0323(6) Uani 1 1 d .
C18 C 1.2178(3) 0.76439(17) 0.39292(11) 0.0308(6) Uani 1 1 d .
C19 C 1.0738(3) 0.90548(17) 0.27793(11) 0.0308(6) Uani 1 1 d .
H9 H 1.0454 0.9447 0.2510 0.037 Uiso 1 1 calc R
H10 H 1.1746 0.9062 0.2797 0.037 Uiso 1 1 calc R
C20 C 1.0283(4) 0.82609(19) 0.25885(12) 0.0383(7) Uani 1 1 d .
H11 H 1.0625 0.8163 0.2219 0.046 Uiso 1 1 calc R
H12 H 1.0650 0.7853 0.2830 0.046 Uiso 1 1 calc R
O1 O 0.98797(17) 1.04132(12) 0.32531(8) 0.0241(4) Uani 1 1 d .
O2 O 1.01228(18) 0.83119(11) 0.37466(8) 0.0235(4) Uani 1 1 d .
O3 O 0.8831(3) 0.82425(18) 0.25934(12) 0.0599(7) Uani 1 1 d D
H13 H 0.875(13) 0.767(3) 0.248(6) 0.26(6) Uiso 1 1 d D
As1 As 1.00189(2) 0.935130(15) 0.347574(10) 0.01943(11) Uani 1 1 d .
F1 F 0.9592(3) 1.19433(12) 0.34668(8) 0.0451(5) Uani 1 1 d .
F2 F 0.8807(2) 1.12484(12) 0.41087(8) 0.0499(5) Uani 1 1 d .
F3 F 0.7421(2) 1.18509(12) 0.35818(12) 0.0598(6) Uani 1 1 d .
F4 F 0.92093(19) 1.14131(11) 0.24413(7) 0.0388(4) Uani 1 1 d .
F5 F 0.7069(2) 1.12952(14) 0.25857(9) 0.0512(5) Uani 1 1 d .
F6 F 0.8249(2) 1.03061(11) 0.23421(7) 0.0423(4) Uani 1 1 d .
F7 F 0.9593(3) 0.71699(13) 0.44522(8) 0.0513(5) Uani 1 1 d .
F8 F 0.9391(2) 0.82849(13) 0.48310(8) 0.0486(5) Uani 1 1 d .
F9 F 1.1097(2) 0.75501(12) 0.50203(7) 0.0431(4) Uani 1 1 d .
F10 F 1.1673(2) 0.69864(11) 0.37305(9) 0.0475(5) Uani 1 1 d .
F11 F 1.3123(2) 0.74527(12) 0.42917(8) 0.0448(5) Uani 1 1 d .
F12 F 1.2827(2) 0.79995(12) 0.35250(7) 0.0405(4) Uani 1 1 d .

loop_
_atom_site_aniso_label
_atom_site_aniso_U_11
_atom_site_aniso_U_22
_atom_site_aniso_U_33
_atom_site_aniso_U_23
_atom_site_aniso_U_13
_atom_site_aniso_U_12
C1 0.0224(11) 0.0221(13) 0.0244(11) -0.0007(9) -0.0005(9) 0.0004(9)
C2 0.0281(13) 0.0220(14) 0.0329(13) 0.0021(10) 0.0019(9) -0.0045(10)
C3 0.0284(13) 0.0366(17) 0.0349(14) 0.0006(11) 0.0024(10) -0.0078(11)
C4 0.0235(12) 0.0432(19) 0.0359(14) -0.0021(12) 0.0024(11) -0.0006(12)
C5 0.0279(13) 0.0316(16) 0.0306(13) 0.0003(10) 0.0002(9) 0.0060(11)
C6 0.0253(12) 0.0234(13) 0.0232(11) -0.0002(9) 0.0008(8) 0.0017(10)
C7 0.0262(12) 0.0162(13) 0.0294(12) 0.0017(9) 0.0002(9) 0.0037(9)
C8 0.0393(15) 0.0211(15) 0.0432(15) -0.0063(11) 0.0014(12) 0.0029(11)
C9 0.0288(13) 0.0254(15) 0.0347(13) 0.0087(11) -0.0009(10) 0.0026(10)
C10 0.0229(11) 0.0225(13) 0.0256(11) 0.0009(9) -0.0024(9) -0.0001(9)
C11 0.0286(13) 0.0209(14) 0.0383(14) -0.0010(10) -0.0034(10) -0.0010(10)
C12 0.0361(15) 0.0272(15) 0.0412(15) -0.0068(12) -0.0044(12) -0.0054(11)
C13 0.0341(14) 0.0391(17) 0.0309(13) -0.0040(11) -0.0083(11) -0.0046(12)
C14 0.0350(14) 0.0303(16) 0.0248(12) 0.0021(10) -0.0029(10) 0.0017(11)
C15 0.0262(11) 0.0228(13) 0.0221(11) 0.0015(9) 0.0006(9) 0.0016(9)
C16 0.0294(12) 0.0180(12) 0.0235(11) 0.0039(9) -0.0010(9) 0.0006(9)
C17 0.0400(14) 0.0268(16) 0.0302(13) 0.0058(11) 0.0020(11) -0.0029(12)
C18 0.0361(14) 0.0259(14) 0.0304(12) 0.0017(10) -0.0022(10) 0.0084(11)
C19 0.0401(15) 0.0268(15) 0.0255(12) 0.0028(10) 0.0056(10) 0.0041(11)
C20 0.0565(18) 0.0306(17) 0.0278(13) -0.0050(11) -0.0017(13) 0.0056(14)
O1 0.0223(9) 0.0158(10) 0.0341(10) 0.0049(7) -0.0012(6) 0.0015(6)
O2 0.0277(9) 0.0161(9) 0.0268(9) 0.0022(7) -0.0035(6) 0.0008(6)
O3 0.0572(16) 0.0616(19) 0.0608(16) -0.0177(14) -0.0157(13) -0.0072(14)
As1 0.02101(18) 0.01505(19) 0.02222(17) 0.00115(8) -0.00008(7) 0.00012(8)
F1 0.0554(12) 0.0220(10) 0.0578(13) -0.0038(8) -0.0002(9) -0.0103(9)
F2 0.0743(14) 0.0422(12) 0.0333(9) -0.0113(8) 0.0041(9) -0.0082(10)
F3 0.0508(13) 0.0334(13) 0.0951(18) -0.0215(11) 0.0022(11) 0.0155(10)
F4 0.0416(10) 0.0334(10) 0.0416(9) 0.0158(7) 0.0016(7) -0.0037(7)
F5 0.0357(10) 0.0673(14) 0.0506(11) 0.0239(10) -0.0028(8) 0.0181(10)
F6 0.0572(12) 0.0394(11) 0.0304(8) -0.0010(7) -0.0047(8) -0.0098(9)
F7 0.0671(13) 0.0420(12) 0.0449(11) 0.0113(9) -0.0008(10) -0.0283(10)
F8 0.0486(11) 0.0506(12) 0.0467(10) 0.0104(9) 0.0227(9) 0.0068(9)
F9 0.0590(11) 0.0390(11) 0.0312(8) 0.0154(7) -0.0027(8) -0.0029(9)
F10 0.0585(13) 0.0229(10) 0.0609(12) -0.0129(8) -0.0057(10) 0.0102(8)
F11 0.0463(10) 0.0478(12) 0.0401(9) 0.0037(8) -0.0085(8) 0.0229(9)
F12 0.0404(10) 0.0454(11) 0.0358(9) 0.0050(8) 0.0109(7) 0.0137(8)

loop_
_atom_type_symbol
_atom_type_description
_atom_type_scat_dispersion_real
_atom_type_scat_dispersion_imag
_atom_type_scat_source
C C 0.0033 0.0016 'International Tables Vol C Tables 4.2.6.8 and 6.1.1.4'
H H 0.0000 0.0000 'International Tables Vol C Tables 4.2.6.8 and 6.1.1.4'
F F 0.0171 0.0103 'International Tables Vol C Tables 4.2.6.8 and 6.1.1.4'
O O 0.0106 0.0060 'International Tables Vol C Tables 4.2.6.8 and 6.1.1.4'
As As 0.0499 2.0058 'International Tables Vol C Tables 4.2.6.8 and 6.1.1.4'

loop_
_geom_angle_atom_site_label_1
_geom_angle_atom_site_label_2
_geom_angle_atom_site_label_3
_geom_angle
C2 C1 C6 121.4(2)
C2 C1 As1 125.3(2)
C6 C1 As1 113.28(19)
C3 C2 C1 118.9(3)
C3 C2 H1 120.5
C1 C2 H1 120.5
C2 C3 C4 120.0(3)
C2 C3 H2 120.0
C4 C3 H2 120.0
C5 C4 C3 120.9(3)
C5 C4 H3 119.5
C3 C4 H3 119.5
C4 C5 C6 119.3(3)
C4 C5 H4 120.4
C6 C5 H4 120.4
C1 C6 C5 119.4(3)
C1 C6 C7 114.6(2)
C5 C6 C7 126.0(2)
O1 C7 C6 110.5(2)
O1 C7 C8 106.8(2)
C6 C7 C8 110.4(2)
O1 C7 C9 107.4(2)
C6 C7 C9 110.7(2)
C8 C7 C9 111.0(2)
F2 C8 F1 106.8(3)
F2 C8 F3 107.7(3)
F1 C8 F3 107.2(3)
F2 C8 C7 110.0(2)
F1 C8 C7 112.1(2)
F3 C8 C7 112.7(3)
F6 C9 F4 106.8(2)
F6 C9 F5 107.2(2)
F4 C9 F5 106.9(2)
F6 C9 C7 110.1(2)
F4 C9 C7 112.2(2)
F5 C9 C7 113.3(2)
C11 C10 C15 121.1(2)
C11 C10 As1 125.7(2)
C15 C10 As1 113.12(19)
C12 C11 C10 118.8(3)
C12 C11 H5 120.6
C10 C11 H5 120.6
C13 C12 C11 120.5(3)
C13 C12 H6 119.7
C11 C12 H6 119.7
C12 C13 C14 120.6(3)
C12 C13 H7 119.7
C14 C13 H7 119.7
C15 C14 C13 119.5(3)
C15 C14 H8 120.3
C13 C14 H8 120.3
C14 C15 C10 119.5(2)
C14 C15 C16 125.9(2)
C10 C15 C16 114.6(2)
O2 C16 C15 110.6(2)
O2 C16 C18 107.6(2)
C15 C16 C18 110.2(2)
O2 C16 C17 106.6(2)
C15 C16 C17 110.7(2)
C18 C16 C17 111.0(2)
F8 C17 F7 107.6(3)
F8 C17 F9 107.4(2)
F7 C17 F9 106.7(2)
F8 C17 C16 109.9(2)
F7 C17 C16 111.7(2)
F9 C17 C16 113.3(3)
F10 C18 F11 107.4(2)
F10 C18 F12 106.8(2)
F11 C18 F12 106.7(2)
F10 C18 C16 112.5(2)
F11 C18 C16 113.5(2)
F12 C18 C16 109.5(2)
C20 C19 As1 114.2(2)
C20 C19 H9 108.7
As1 C19 H9 108.7
C20 C19 H10 108.7
As1 C19 H10 108.7
H9 C19 H10 107.6
O3 C20 C19 108.2(3)
O3 C20 H11 110.1
C19 C20 H11 110.1
O3 C20 H12 110.1
C19 C20 H12 110.1
H11 C20 H12 108.4
C7 O1 As1 116.14(16)
C16 O2 As1 116.07(16)
C20 O3 H13 96(7)
O2 As1 O1 176.09(8)
O2 As1 C1 93.04(10)
O1 As1 C1 85.32(9)
O2 As1 C10 85.21(9)
O1 As1 C10 92.57(10)
C1 As1 C10 120.64(11)
O2 As1 C19 92.76(10)
O1 As1 C19 91.13(11)
C1 As1 C19 120.73(12)
C10 As1 C19 118.62(12)

loop_
_geom_bond_atom_site_label_1
_geom_bond_atom_site_label_2
_geom_bond_distance
C1 C2 1.390(4)
C1 C6 1.393(4)
C1 As1 1.917(3)
C2 C3 1.389(4)
C2 H1 0.9500
C3 C4 1.395(5)
C3 H2 0.9500
C4 C5 1.388(4)
C4 H3 0.9500
C5 C6 1.396(4)
C5 H4 0.9500
C6 C7 1.530(4)
C7 O1 1.385(3)
C7 C8 1.540(4)
C7 C9 1.545(4)
C8 F2 1.322(4)
C8 F1 1.337(4)
C8 F3 1.342(4)
C9 F6 1.331(4)
C9 F4 1.331(3)
C9 F5 1.332(3)
C10 C11 1.392(4)
C10 C15 1.395(4)
C10 As1 1.925(2)
C11 C12 1.389(4)
C11 H5 0.9500
C12 C13 1.384(5)
C12 H6 0.9500
C13 C14 1.393(4)
C13 H7 0.9500
C14 C15 1.391(4)
C14 H8 0.9500
C15 C16 1.527(4)
C16 O2 1.386(3)
C16 C18 1.541(4)
C16 C17 1.542(4)
C17 F8 1.327(4)
C17 F7 1.331(4)
C17 F9 1.339(4)
C18 F10 1.329(4)
C18 F11 1.333(3)
C18 F12 1.336(3)
C19 C20 1.512(4)
C19 As1 1.935(3)
C19 H9 0.9900
C19 H10 0.9900
C20 O3 1.425(5)
C20 H11 0.9900
C20 H12 0.9900
O1 As1 1.912(2)
O2 As1 1.9119(19)
O3 H13 1.02(2)

loop_
_geom_hbond_atom_site_label_D
_geom_hbond_atom_site_label_H
_geom_hbond_atom_site_label_A
_geom_hbond_distance_DH
_geom_hbond_distance_HA
_geom_hbond_distance_DA
_geom_hbond_angle_DHA
_geom_hbond_site_symmetry_A
O3 H13 F5 1.02(2) 2.51(6) 3.463(4) 155(11) 7_755
O3 H13 F12 1.02(2) 2.72(15) 2.974(3) 94(8) 6_556

loop_
_geom_torsion_atom_site_label_1
_geom_torsion_atom_site_label_2
_geom_torsion_atom_site_label_3
_geom_torsion_atom_site_label_4
_geom_torsion
C6 C1 C2 C3 0.5(4)
As1 C1 C2 C3 -179.0(2)
C1 C2 C3 C4 0.3(4)
C2 C3 C4 C5 -0.9(4)
C3 C4 C5 C6 0.9(4)
C2 C1 C6 C5 -0.6(4)
As1 C1 C6 C5 179.0(2)
C2 C1 C6 C7 179.3(2)
As1 C1 C6 C7 -1.1(3)
C4 C5 C6 C1 -0.1(4)
C4 C5 C6 C7 -180.0(2)
C1 C6 C7 O1 -1.7(3)
C5 C6 C7 O1 178.2(2)
C1 C6 C7 C8 -119.6(3)
C5 C6 C7 C8 60.3(3)
C1 C6 C7 C9 117.1(2)
C5 C6 C7 C9 -63.0(3)
O1 C7 C8 F2 -65.8(3)
C6 C7 C8 F2 54.4(3)
C9 C7 C8 F2 177.5(2)
O1 C7 C8 F1 52.9(3)
C6 C7 C8 F1 173.1(2)
C9 C7 C8 F1 -63.8(3)
O1 C7 C8 F3 173.9(3)
C6 C7 C8 F3 -65.9(3)
C9 C7 C8 F3 57.2(3)
O1 C7 C9 F6 64.0(3)
C6 C7 C9 F6 -56.7(3)
C8 C7 C9 F6 -179.7(2)
O1 C7 C9 F4 -54.8(3)
C6 C7 C9 F4 -175.5(2)
C8 C7 C9 F4 61.6(3)
O1 C7 C9 F5 -175.9(2)
C6 C7 C9 F5 63.4(3)
C8 C7 C9 F5 -59.6(3)
C15 C10 C11 C12 -1.3(4)
As1 C10 C11 C12 177.7(2)
C10 C11 C12 C13 1.2(4)
C11 C12 C13 C14 0.0(5)
C12 C13 C14 C15 -1.1(4)
C13 C14 C15 C10 1.0(4)
C13 C14 C15 C16 -177.9(3)
C11 C10 C15 C14 0.2(4)
As1 C10 C15 C14 -178.9(2)
C11 C10 C15 C16 179.2(2)
As1 C10 C15 C16 0.1(3)
C14 C15 C16 O2 174.5(2)
C10 C15 C16 O2 -4.4(3)
C14 C15 C16 C18 -66.6(3)
C10 C15 C16 C18 114.4(2)
C14 C15 C16 C17 56.5(3)
C10 C15 C16 C17 -122.4(2)
O2 C16 C17 F8 -67.2(3)
C15 C16 C17 F8 53.2(3)
C18 C16 C17 F8 175.9(2)
O2 C16 C17 F7 52.2(3)
C15 C16 C17 F7 172.5(2)
C18 C16 C17 F7 -64.8(3)
O2 C16 C17 F9 172.7(2)
C15 C16 C17 F9 -66.9(3)
C18 C16 C17 F9 55.7(3)
O2 C16 C18 F10 -55.4(3)
C15 C16 C18 F10 -176.1(2)
C17 C16 C18 F10 61.0(3)
O2 C16 C18 F11 -177.6(2)
C15 C16 C18 F11 61.7(3)
C17 C16 C18 F11 -61.3(3)
O2 C16 C18 F12 63.2(3)
C15 C16 C18 F12 -57.4(3)
C17 C16 C18 F12 179.6(2)
As1 C19 C20 O3 55.2(3)
C6 C7 O1 As1 3.8(3)
C8 C7 O1 As1 123.9(2)
C9 C7 O1 As1 -117.0(2)
C15 C16 O2 As1 6.9(3)
C18 C16 O2 As1 -113.5(2)
C17 C16 O2 As1 127.31(18)
C16 O2 As1 O1 -61.2(11)
C16 O2 As1 C1 -126.29(18)
C16 O2 As1 C10 -5.78(18)
C16 O2 As1 C19 112.72(19)
C7 O1 As1 O2 -69.1(11)
C7 O1 As1 C1 -3.73(19)
C7 O1 As1 C10 -124.28(19)
C7 O1 As1 C19 117.0(2)
C2 C1 As1 O2 -1.5(2)
C6 C1 As1 O2 179.02(19)
C2 C1 As1 O1 -177.9(2)
C6 C1 As1 O1 2.58(19)
C2 C1 As1 C10 -87.7(3)
C6 C1 As1 C10 92.8(2)
C2 C1 As1 C19 93.6(3)
C6 C1 As1 C19 -85.9(2)
C11 C10 As1 O2 -176.2(2)
C15 C10 As1 O2 2.94(18)
C11 C10 As1 O1 0.6(2)
C15 C10 As1 O1 179.71(19)
C11 C10 As1 C1 -85.5(3)
C15 C10 As1 C1 93.6(2)
C11 C10 As1 C19 93.3(3)
C15 C10 As1 C19 -87.6(2)
C20 C19 As1 O2 35.9(2)
C20 C19 As1 O1 -144.5(2)
C20 C19 As1 C1 -59.2(3)
C20 C19 As1 C10 122.0(2)
